data_7245330
loop_
_publ_author_name
'Stienen, Christian'
'Grahl, Julian'
'W\"olper, Christoph'
'Schulz, Stephan'
'Bendt, Georg'

_publ_section_title
;
 Fluorinated \b-diketonate complexes M(tfac)2(TMEDA) (M = Fe, Ni, Cu, Zn)
 as precursors for the MOCVD growth of metal and metal oxide thin films
;
_journal_issue 35
_journal_name_full 'RSC Advances'
_journal_page_first 22974
_journal_page_last 22983
_journal_paper_doi 10.1039/D2RA01338J
_journal_volume 12
_journal_year 2022
_chemical_formula_sum 'C16 H24 F6 Fe N2 O4'
_chemical_formula_weight 478.22
_space_group_crystal_system monoclinic
_space_group_IT_number 14
_space_group_name_Hall '-P 2ybc'
_space_group_name_H-M_alt 'P 1 21/c 1'
_atom_sites_solution_hydrogens geom
_atom_sites_solution_primary direct
_atom_sites_solution_secondary difmap
_audit_creation_method SHELXL-2017/1
_audit_update_record
;
2021-07-27 deposited with the CCDC.	2022-08-08 downloaded from the CCDC.
;
_cell_angle_alpha 90
_cell_angle_beta 106.7333(16)
_cell_angle_gamma 90
_cell_formula_units_Z 4
_cell_length_a 8.2798(9)
_cell_length_b 26.236(3)
_cell_length_c 10.1171(11)
_cell_measurement_reflns_used 9940
_cell_measurement_temperature 100(2)
_cell_measurement_theta_max 24.80
_cell_measurement_theta_min 2.24
_cell_volume 2104.7(4)
_computing_cell_refinement 'BRUKER APEX3(v2019.1-0)'
_computing_data_collection 'BRUKER APEX3(v2019.1-0)'
_computing_data_reduction 'BRUKER APEX3(v2019.1-0)'
_computing_molecular_graphics 'ORTEP/PLATON (Spek)'
_computing_publication_material 'BRUKER AXS SHELXTL (c) 2008 / Vers. 2008/4'
_computing_structure_refinement 'SHELXL-2017/1 (Sheldrick, 2017)'
_computing_structure_solution 'BRUKER APEX3(v2019.1-0)'
_diffrn_ambient_temperature 100(2)
_diffrn_detector_area_resol_mean 512
_diffrn_measured_fraction_theta_full 0.999
_diffrn_measured_fraction_theta_max 0.995
_diffrn_measurement_device_type 'Bruker D8 KAPPA II (APEX II detector)'
_diffrn_measurement_method 'Data collection strategy APEX 3/QUEEN'
_diffrn_radiation_monochromator 'Triumph Goebel mirror'
_diffrn_radiation_source 'fine-focus sealed tube'
_diffrn_radiation_type MoK\a
_diffrn_radiation_wavelength 0.71073
_diffrn_reflns_av_R_equivalents 0.0797
_diffrn_reflns_av_unetI/netI 0.0305
_diffrn_reflns_Laue_measured_fraction_full 0.999
_diffrn_reflns_Laue_measured_fraction_max 0.995
_diffrn_reflns_limit_h_max 11
_diffrn_reflns_limit_h_min -11
_diffrn_reflns_limit_k_max 37
_diffrn_reflns_limit_k_min 0
_diffrn_reflns_limit_l_max 14
_diffrn_reflns_limit_l_min 0
_diffrn_reflns_number 117073
_diffrn_reflns_point_group_measured_fraction_full 0.999
_diffrn_reflns_point_group_measured_fraction_max 0.995
_diffrn_reflns_theta_full 25.242
_diffrn_reflns_theta_max 30.749
_diffrn_reflns_theta_min 2.613
_exptl_absorpt_coefficient_mu 0.792
_exptl_absorpt_correction_T_max 0.75
_exptl_absorpt_correction_T_min 0.61
_exptl_absorpt_correction_type multi-scan
_exptl_absorpt_process_details
; 
 TWINABS
 R.H. Blessing, Acta Cryst. (1995) A51 33-38 
;
_exptl_crystal_colour red
_exptl_crystal_density_diffrn 1.509
_exptl_crystal_description tablet
_exptl_crystal_F_000 984
_exptl_crystal_size_max 0.322
_exptl_crystal_size_mid 0.156
_exptl_crystal_size_min 0.098
_refine_diff_density_max 0.591
_refine_diff_density_min -0.299
_refine_diff_density_rms 0.059
_refine_ls_extinction_method none
_refine_ls_goodness_of_fit_ref 1.075
_refine_ls_hydrogen_treatment constr
_refine_ls_matrix_type full
_refine_ls_number_parameters 324
_refine_ls_number_reflns 6534
_refine_ls_number_restraints 142
_refine_ls_restrained_S_all 1.139
_refine_ls_R_factor_all 0.0605
_refine_ls_R_factor_gt 0.0416
_refine_ls_shift/su_max 0.001
_refine_ls_shift/su_mean 0.000
_refine_ls_structure_factor_coef Fsqd
_refine_ls_weighting_details 'w=1/[\s^2^(Fo^2^)+(0.0395P)^2^+0.9427P] where P=(Fo^2^+2Fc^2^)/3'
_refine_ls_weighting_scheme calc
_refine_ls_wR_factor_gt 0.0866
_refine_ls_wR_factor_ref 0.0931
_reflns_Friedel_coverage 0.000
_reflns_number_gt 5293
_reflns_number_total 6534
_reflns_threshold_expression 'I > 2\s(I)'
_cod_data_source_file d2ra01338j2.cif
_cod_data_source_block cst_174_tw4
_cod_depositor_comments
;
The following automatic conversions were performed:

data item '_atom_sites_solution_secondary' value 'diffmap' was
changed to 'difmap'.

Automatic conversion script
Id: cif_fix_values 7556 2019-12-06 15:28:31Z antanas 
;
_cod_original_cell_volume 2104.6(4)
_cod_original_sg_symbol_H-M 'P 21/c'
_cod_database_code 7245330
_shelx_shelxl_version_number 2017/1
_shelx_space_group_comment
;
The symmetry employed for this shelxl refinement is uniquely defined
by the following loop, which should always be used as a source of
symmetry information in preference to the above space-group names.
They are only intended as comments.
;
_shelx_estimated_absorpt_t_min 0.785
_shelx_estimated_absorpt_t_max 0.926

loop_
_space_group_symop_operation_xyz
'x, y, z'
'-x, y+1/2, -z+1/2'
'-x, -y, -z'
'x, -y-1/2, z-1/2'

loop_
_atom_site_label
_atom_site_type_symbol
_atom_site_fract_x
_atom_site_fract_y
_atom_site_fract_z
_atom_site_U_iso_or_equiv
_atom_site_adp_type
_atom_site_occupancy
_atom_site_site_symmetry_order
_atom_site_calc_flag
_atom_site_refinement_flags_posn
_atom_site_refinement_flags_adp
_atom_site_refinement_flags_occupancy
_atom_site_disorder_assembly
_atom_site_disorder_group
Fe1 Fe 0.65497(3) 0.61821(2) 0.46796(2) 0.01878(7) Uani 1 1 d . . . . .
N1 N 0.50393(19) 0.69202(5) 0.40495(15) 0.0263(3) Uani 1 1 d . . . . .
N2 N 0.46084(18) 0.60737(5) 0.58284(13) 0.0206(3) Uani 1 1 d . . . . .
C1 C 0.3925(3) 0.69517(7) 0.4958(2) 0.0341(4) Uani 1 1 d . . . . .
H1A H 0.297704 0.718613 0.454390 0.041 Uiso 1 1 calc R U . . .
H1AB H 0.456690 0.709268 0.586478 0.041 Uiso 1 1 calc R U . . .
C2 C 0.3233(2) 0.64323(7) 0.51644(18) 0.0293(4) Uani 1 1 d . . . . .
H2A H 0.246269 0.646758 0.574797 0.035 Uiso 1 1 calc R U . . .
H2AB H 0.257538 0.629359 0.425933 0.035 Uiso 1 1 calc R U . . .
C3 C 0.6130(3) 0.73746(7) 0.4244(3) 0.0441(5) Uani 1 1 d . . . . .
H3A H 0.687072 0.735052 0.364612 0.066 Uiso 1 1 calc R U . . .
H3B H 0.681578 0.739456 0.521027 0.066 Uiso 1 1 calc R U . . .
H3C H 0.542856 0.768092 0.400668 0.066 Uiso 1 1 calc R U . . .
C4 C 0.4023(2) 0.69020(7) 0.25908(18) 0.0300(4) Uani 1 1 d . . . . .
H4A H 0.476959 0.685682 0.200340 0.045 Uiso 1 1 calc R U . . .
H4B H 0.339364 0.722132 0.234682 0.045 Uiso 1 1 calc R U . . .
H4C H 0.323146 0.661584 0.245240 0.045 Uiso 1 1 calc R U . . .
C5 C 0.3940(2) 0.55487(7) 0.56908(18) 0.0271(4) Uani 1 1 d . . . . .
H5A H 0.350135 0.546124 0.471063 0.041 Uiso 1 1 calc R U . . .
H5B H 0.302896 0.552487 0.612832 0.041 Uiso 1 1 calc R U . . .
H5C H 0.484420 0.531130 0.614208 0.041 Uiso 1 1 calc R U . . .
C6 C 0.5295(2) 0.61879(7) 0.73074(16) 0.0270(3) Uani 1 1 d . . . . .
H6A H 0.570975 0.653971 0.742342 0.040 Uiso 1 1 calc R U . . .
H6B H 0.622601 0.595394 0.772128 0.040 Uiso 1 1 calc R U . . .
H6C H 0.440702 0.614615 0.776310 0.040 Uiso 1 1 calc R U . . .
F1_1 F 0.9618(17) 0.7101(4) 0.8749(16) 0.0406(18) Uani 0.54(5) 1 d D . P A 3
F2_1 F 1.079(2) 0.7238(6) 0.7253(10) 0.050(2) Uani 0.54(5) 1 d D . P A 3
F3_1 F 1.1967(15) 0.6731(6) 0.883(2) 0.055(3) Uani 0.54(5) 1 d D . P A 3
F1'_1 F 0.947(2) 0.7128(5) 0.858(2) 0.054(3) Uani 0.46(5) 1 d D . P A 4
F2'_1 F 1.112(2) 0.7146(7) 0.7217(13) 0.065(3) Uani 0.46(5) 1 d D . P A 4
F3'_1 F 1.168(2) 0.6685(7) 0.9112(16) 0.051(3) Uani 0.46(5) 1 d D . P A 4
O1_1 O 0.81337(15) 0.65913(4) 0.62502(12) 0.0242(2) Uani 1 1 d . . . . .
O2_1 O 0.79455(15) 0.55440(4) 0.55925(12) 0.0230(2) Uani 1 1 d . . . . .
C1_1 C 0.9447(2) 0.64292(6) 0.71336(16) 0.0219(3) Uani 1 1 d . . . . .
C2_1 C 1.0049(2) 0.59400(7) 0.73813(17) 0.0243(3) Uani 1 1 d . . . . .
H2_1 H 1.104946 0.588418 0.811269 0.029 Uiso 1 1 calc R U . . .
C3_1 C 0.9248(2) 0.55128(6) 0.65977(16) 0.0207(3) Uani 1 1 d . . . . .
C4_1 C 1.0452(2) 0.68595(7) 0.8012(2) 0.0313(4) Uani 1 1 d D . . . .
C5_1 C 1.0006(2) 0.49918(7) 0.69830(19) 0.0273(4) Uani 1 1 d . . . . .
H5A_1 H 1.046095 0.486544 0.625113 0.041 Uiso 1 1 calc R U . . .
H5B_1 H 0.913486 0.475739 0.709773 0.041 Uiso 1 1 calc R U . . .
H5C_1 H 1.091595 0.501393 0.785055 0.041 Uiso 1 1 calc R U . . .
F1_2 F 0.21882(15) 0.57076(6) 0.08293(14) 0.0321(3) Uani 0.8486(19) 1 d D . P B 1
F2_2 F 0.34292(19) 0.49892(5) 0.13817(14) 0.0344(3) Uani 0.8486(19) 1 d D . P B 1
F3_2 F 0.36982(16) 0.53977(6) -0.03902(11) 0.0299(3) Uani 0.8486(19) 1 d D . P B 1
F1'_2 F 0.852(2) 0.6213(7) 0.0081(12) 0.041(2) Uani 0.080(2) 1 d D U P C 2
F2'_2 F 0.892(2) 0.6868(4) 0.1425(18) 0.041(2) Uani 0.080(2) 1 d D U P C 2
F3'_2 F 1.0338(18) 0.6188(7) 0.210(2) 0.041(2) Uani 0.080(2) 1 d D U P C 2
F1"_2 F 0.874(3) 0.6033(6) 0.0340(16) 0.041(2) Uani 0.071(2) 1 d D U P C 5
F2"_2 F 0.825(2) 0.6782(6) 0.082(2) 0.041(2) Uani 0.071(2) 1 d D U P C 5
F3"_2 F 1.0405(18) 0.6349(8) 0.216(2) 0.041(2) Uani 0.071(2) 1 d D U P C 5
O1_2 O 0.49718(14) 0.57824(4) 0.30779(11) 0.0211(2) Uani 1 1 d . . . . .
O2_2 O 0.79942(15) 0.63140(5) 0.33336(12) 0.0272(3) Uani 1 1 d . . . . .
C1_2 C 0.5099(2) 0.57291(6) 0.18617(16) 0.0231(3) Uani 1 1 d . . . . .
C2_2 C 0.6347(2) 0.59026(7) 0.13183(17) 0.0272(4) Uani 1 1 d . . . . .
H2_2 H 0.626790 0.582422 0.038505 0.033 Uiso 1 1 calc R U . . .
C3_2 C 0.7740(2) 0.61926(7) 0.20951(18) 0.0279(4) Uani 1 1 d . . . . .
C4_2 C 0.3602(2) 0.54479(7) 0.09144(17) 0.0276(4) Uani 1 1 d D . . . .
H4A_2 H 0.371854 0.543729 -0.002197 0.041 Uiso 0.1514(19) 1 calc R U P B 2
H4B_2 H 0.255686 0.562600 0.090169 0.041 Uiso 0.1514(19) 1 calc R U P B 2
H4C_2 H 0.356542 0.509947 0.125355 0.041 Uiso 0.1514(19) 1 calc R U P B 2
C5_2 C 0.8999(3) 0.63773(9) 0.1382(2) 0.0405(5) Uani 1 1 d D . . . .
H5A_2 H 0.842523 0.643474 0.040220 0.061 Uiso 0.8486(19) 1 calc R U P B 1
H5B_2 H 0.988267 0.612011 0.147478 0.061 Uiso 0.8486(19) 1 calc R U P B 1
H5C_2 H 0.950566 0.669695 0.180690 0.061 Uiso 0.8486(19) 1 calc R U P B 1

loop_
_atom_site_aniso_label
_atom_site_aniso_U_11
_atom_site_aniso_U_22
_atom_site_aniso_U_33
_atom_site_aniso_U_23
_atom_site_aniso_U_13
_atom_site_aniso_U_12
Fe1 0.02115(12) 0.01628(11) 0.01777(10) 0.00054(8) 0.00380(8) 0.00059(9)
N1 0.0326(8) 0.0179(6) 0.0287(7) 0.0055(5) 0.0093(6) 0.0028(6)
N2 0.0269(7) 0.0167(6) 0.0185(6) 0.0007(5) 0.0071(5) 0.0004(5)
C1 0.0499(12) 0.0236(8) 0.0334(9) 0.0059(7) 0.0197(9) 0.0161(8)
C2 0.0301(9) 0.0328(9) 0.0290(9) 0.0087(7) 0.0147(7) 0.0111(8)
C3 0.0474(12) 0.0193(9) 0.0594(14) 0.0110(9) 0.0056(10) -0.0025(9)
C4 0.0336(9) 0.0286(9) 0.0299(9) 0.0105(7) 0.0123(7) 0.0121(8)
C5 0.0328(9) 0.0231(8) 0.0272(8) -0.0007(6) 0.0115(7) -0.0068(7)
C6 0.0386(10) 0.0242(8) 0.0194(7) -0.0009(6) 0.0104(7) -0.0015(8)
F1_1 0.039(3) 0.042(3) 0.044(3) -0.021(2) 0.019(3) -0.013(3)
F2_1 0.066(4) 0.038(3) 0.051(3) -0.011(2) 0.025(3) -0.031(3)
F3_1 0.023(2) 0.043(3) 0.082(5) -0.029(3) -0.010(3) -0.003(2)
F1'_1 0.044(3) 0.054(4) 0.055(5) -0.039(4) 0.001(3) 0.009(3)
F2'_1 0.081(6) 0.047(4) 0.093(6) -0.038(4) 0.063(5) -0.045(4)
F3'_1 0.034(4) 0.047(3) 0.054(4) -0.019(3) -0.013(3) -0.003(4)
O1_1 0.0260(6) 0.0180(5) 0.0263(6) -0.0018(4) 0.0037(5) -0.0022(5)
O2_1 0.0244(6) 0.0178(5) 0.0232(5) -0.0004(4) 0.0010(4) 0.0013(5)
C1_1 0.0211(7) 0.0236(8) 0.0227(7) -0.0055(6) 0.0087(6) -0.0053(6)
C2_1 0.0191(7) 0.0269(8) 0.0247(8) -0.0029(6) 0.0025(6) -0.0003(7)
C3_1 0.0204(7) 0.0206(7) 0.0212(7) 0.0013(6) 0.0062(6) 0.0005(6)
C4_1 0.0265(9) 0.0285(9) 0.0379(10) -0.0116(7) 0.0077(7) -0.0073(7)
C5_1 0.0249(8) 0.0230(8) 0.0304(9) 0.0031(6) 0.0023(7) 0.0036(7)
F1_2 0.0205(6) 0.0438(8) 0.0299(6) -0.0046(6) 0.0035(5) 0.0056(5)
F2_2 0.0438(8) 0.0267(7) 0.0274(6) 0.0007(5) 0.0019(6) -0.0073(6)
F3_2 0.0320(7) 0.0395(7) 0.0161(5) -0.0030(5) 0.0034(5) 0.0053(6)
F1'_2 0.041(4) 0.046(5) 0.039(3) 0.011(3) 0.019(3) -0.008(4)
F2'_2 0.041(4) 0.046(5) 0.039(3) 0.011(3) 0.019(3) -0.008(4)
F3'_2 0.041(4) 0.046(5) 0.039(3) 0.011(3) 0.019(3) -0.008(4)
F1"_2 0.041(4) 0.046(5) 0.039(3) 0.011(3) 0.019(3) -0.008(4)
F2"_2 0.041(4) 0.046(5) 0.039(3) 0.011(3) 0.019(3) -0.008(4)
F3"_2 0.041(4) 0.046(5) 0.039(3) 0.011(3) 0.019(3) -0.008(4)
O1_2 0.0238(6) 0.0221(6) 0.0167(5) 0.0001(4) 0.0048(4) 0.0012(5)
O2_2 0.0245(6) 0.0304(6) 0.0271(6) 0.0021(5) 0.0079(5) 0.0000(5)
C1_2 0.0260(8) 0.0223(8) 0.0186(7) 0.0013(6) 0.0025(6) 0.0093(7)
C2_2 0.0299(9) 0.0332(9) 0.0194(7) 0.0020(6) 0.0088(6) 0.0100(7)
C3_2 0.0270(8) 0.0304(9) 0.0282(8) 0.0074(7) 0.0110(7) 0.0105(8)
C4_2 0.0294(9) 0.0314(9) 0.0195(7) -0.0006(6) 0.0034(6) 0.0082(7)
C5_2 0.0405(11) 0.0487(12) 0.0382(11) 0.0081(9) 0.0205(9) 0.0038(10)

loop_
_atom_type_symbol
_atom_type_description
_atom_type_scat_dispersion_real
_atom_type_scat_dispersion_imag
_atom_type_scat_source
C C 0.0033 0.0016 'International Tables Vol C Tables 4.2.6.8 and 6.1.1.4'
H H 0.0000 0.0000 'International Tables Vol C Tables 4.2.6.8 and 6.1.1.4'
F F 0.0171 0.0103 'International Tables Vol C Tables 4.2.6.8 and 6.1.1.4'
Fe Fe 0.3463 0.8444 'International Tables Vol C Tables 4.2.6.8 and 6.1.1.4'
N N 0.0061 0.0033 'International Tables Vol C Tables 4.2.6.8 and 6.1.1.4'
O O 0.0106 0.0060 'International Tables Vol C Tables 4.2.6.8 and 6.1.1.4'

loop_
_geom_angle_atom_site_label_1
_geom_angle_atom_site_label_2
_geom_angle_atom_site_label_3
_geom_angle
_geom_angle_site_symmetry_1
_geom_angle_site_symmetry_3
_geom_angle_publ_flag
O1_1 Fe1 O1_2 178.84(5) . . ?
O1_1 Fe1 O2_2 93.45(5) . . ?
O1_2 Fe1 O2_2 85.61(5) . . ?
O1_1 Fe1 O2_1 85.87(5) . . ?
O1_2 Fe1 O2_1 94.87(4) . . ?
O2_2 Fe1 O2_1 94.21(5) . . ?
O1_1 Fe1 N2 93.35(5) . . ?
O1_2 Fe1 N2 87.50(5) . . ?
O2_2 Fe1 N2 170.25(5) . . ?
O2_1 Fe1 N2 93.25(5) . . ?
O1_1 Fe1 N1 87.09(5) . . ?
O1_2 Fe1 N1 92.27(5) . . ?
O2_2 Fe1 N1 92.73(5) . . ?
O2_1 Fe1 N1 170.39(5) . . ?
N2 Fe1 N1 80.64(5) . . ?
C4 N1 C3 108.13(15) . . ?
C4 N1 C1 110.20(15) . . ?
C3 N1 C1 109.82(16) . . ?
C4 N1 Fe1 111.05(11) . . ?
C3 N1 Fe1 112.43(12) . . ?
C1 N1 Fe1 105.19(10) . . ?
C6 N2 C5 108.11(13) . . ?
C6 N2 C2 110.71(13) . . ?
C5 N2 C2 109.35(14) . . ?
C6 N2 Fe1 111.99(11) . . ?
C5 N2 Fe1 111.88(10) . . ?
C2 N2 Fe1 104.79(10) . . ?
N1 C1 C2 111.30(14) . . ?
N2 C2 C1 111.20(15) . . ?
C1_1 O1_1 Fe1 126.83(11) . . ?
C3_1 O2_1 Fe1 130.32(11) . . ?
O1_1 C1_1 C2_1 129.44(15) . . ?
O1_1 C1_1 C4_1 112.09(15) . . ?
C2_1 C1_1 C4_1 118.47(15) . . ?
C1_1 C2_1 C3_1 123.26(15) . . ?
O2_1 C3_1 C2_1 123.72(15) . . ?
O2_1 C3_1 C5_1 117.76(14) . . ?
C2_1 C3_1 C5_1 118.53(14) . . ?
F1_1 C4_1 F3_1 109.0(10) . . ?
F1'_1 C4_1 F2'_1 112.0(10) . . ?
F1_1 C4_1 F2_1 101.6(9) . . ?
F3_1 C4_1 F2_1 103.2(8) . . ?
F1'_1 C4_1 F3'_1 103.2(11) . . ?
F2'_1 C4_1 F3'_1 110.2(9) . . ?
F1_1 C4_1 C1_1 113.5(5) . . ?
F1'_1 C4_1 C1_1 110.3(7) . . ?
F3_1 C4_1 C1_1 115.6(7) . . ?
F2'_1 C4_1 C1_1 108.5(6) . . ?
F2_1 C4_1 C1_1 112.7(5) . . ?
F3'_1 C4_1 C1_1 112.5(8) . . ?
C1_2 O1_2 Fe1 127.47(11) . . ?
C3_2 O2_2 Fe1 130.53(12) . . ?
O1_2 C1_2 C2_2 128.99(16) . . ?
O1_2 C1_2 C4_2 112.51(15) . . ?
C2_2 C1_2 C4_2 118.47(15) . . ?
C1_2 C2_2 C3_2 122.68(15) . . ?
O2_2 C3_2 C2_2 124.61(16) . . ?
O2_2 C3_2 C5_2 117.22(18) . . ?
C2_2 C3_2 C5_2 118.17(17) . . ?
F2_2 C4_2 F1_2 107.81(16) . . ?
F2_2 C4_2 F3_2 107.75(15) . . ?
F1_2 C4_2 F3_2 106.49(14) . . ?
F2_2 C4_2 C1_2 111.73(14) . . ?
F1_2 C4_2 C1_2 109.48(14) . . ?
F3_2 C4_2 C1_2 113.31(16) . . ?
F3"_2 C5_2 F2"_2 126.6(12) . . ?
F3'_2 C5_2 F2'_2 115.3(11) . . ?
F3'_2 C5_2 F1'_2 113.9(12) . . ?
F2'_2 C5_2 F1'_2 110.6(10) . . ?
F3"_2 C5_2 F1"_2 111.6(14) . . ?
F2"_2 C5_2 F1"_2 105.0(12) . . ?
F3"_2 C5_2 C3_2 110.0(11) . . ?
F3'_2 C5_2 C3_2 102.6(9) . . ?
F2"_2 C5_2 C3_2 99.5(8) . . ?
F2'_2 C5_2 C3_2 104.8(7) . . ?
F1'_2 C5_2 C3_2 108.7(8) . . ?
F1"_2 C5_2 C3_2 100.5(8) . . ?

loop_
_geom_bond_atom_site_label_1
_geom_bond_atom_site_label_2
_geom_bond_distance
_geom_bond_site_symmetry_2
_geom_bond_publ_flag
Fe1 O1_1 2.0488(12) . ?
Fe1 O1_2 2.0525(11) . ?
Fe1 O2_2 2.0839(12) . ?
Fe1 O2_1 2.0920(11) . ?
Fe1 N2 2.2563(14) . ?
Fe1 N1 2.2938(14) . ?
N1 C4 1.474(2) . ?
N1 C3 1.474(2) . ?
N1 C1 1.481(2) . ?
N2 C6 1.470(2) . ?
N2 C5 1.476(2) . ?
N2 C2 1.481(2) . ?
C1 C2 1.516(3) . ?
F1_1 C4_1 1.315(7) . ?
F2_1 C4_1 1.334(7) . ?
F3_1 C4_1 1.331(9) . ?
F1'_1 C4_1 1.326(9) . ?
F2'_1 C4_1 1.332(9) . ?
F3'_1 C4_1 1.350(10) . ?
O1_1 C1_1 1.266(2) . ?
O2_1 C3_1 1.2537(19) . ?
C1_1 C2_1 1.373(2) . ?
C1_1 C4_1 1.527(2) . ?
C2_1 C3_1 1.422(2) . ?
C3_1 C5_1 1.508(2) . ?
F1_2 C4_2 1.335(2) . ?
F2_2 C4_2 1.316(2) . ?
F3_2 C4_2 1.352(2) . ?
F1'_2 C5_2 1.332(11) . ?
F2'_2 C5_2 1.291(11) . ?
F3'_2 C5_2 1.240(12) . ?
F1"_2 C5_2 1.358(12) . ?
F2"_2 C5_2 1.280(12) . ?
F3"_2 C5_2 1.203(12) . ?
O1_2 C1_2 1.2726(19) . ?
O2_2 C3_2 1.251(2) . ?
C1_2 C2_2 1.380(2) . ?
C1_2 C4_2 1.522(2) . ?
C2_2 C3_2 1.416(3) . ?
C3_2 C5_2 1.508(3) . ?
